data_1568166
loop_
_publ_author_name
'Vieira de Castro, Tom&#xe1;s'
'Huang, David M.'
'Sumby, Christopher J.'
'Lawrence, Andrew L.'
'George, Jonathan H.'

_publ_section_title
;
 A bioinspired, one-step total synthesis of peshawaraquinone.
;
_journal_issue 4
_journal_name_full 'Chemical science'
_journal_page_first 950
_journal_page_last 954
_journal_paper_doi 10.1039/d2sc05377b
_journal_volume 14
_journal_year 2023
_chemical_formula_moiety 'C30 H24 O6, C3.5 H4'
_chemical_formula_sum 'C33.5 H28 O6'
_chemical_formula_weight 526.56
_space_group_crystal_system monoclinic
_space_group_IT_number 14
_space_group_name_Hall '-P 2yn'
_space_group_name_H-M_alt 'P 1 21/n 1'
_atom_sites_solution_hydrogens geom
_atom_sites_solution_primary dual
_audit_block_doi 10.5517/ccdc.csd.cc2c4lty
_audit_creation_date 2022-06-15
_audit_creation_method
;
Olex2 1.3
(compiled 2020.11.12 svn.r5f609507 for OlexSys, GUI svn.r6408)
;
_audit_update_record
;
2022-06-15 deposited with the CCDC.	2022-12-21 downloaded from the CCDC.
;
_cell_angle_alpha 90
_cell_angle_beta 92.6800(10)
_cell_angle_gamma 90
_cell_formula_units_Z 4
_cell_length_a 17.6590(2)
_cell_length_b 8.38590(10)
_cell_length_c 17.8047(2)
_cell_measurement_reflns_used 12921
_cell_measurement_temperature 100(2)
_cell_measurement_theta_max 76.3830
_cell_measurement_theta_min 3.4470
_cell_volume 2633.75(5)
_computing_cell_refinement 'CrysAlisPro 1.171.42.54a (Rigaku OD, 2022)'
_computing_data_collection 'CrysAlisPro 1.171.42.54a (Rigaku OD, 2022)'
_computing_data_reduction 'CrysAlisPro 1.171.42.54a (Rigaku OD, 2022)'
_computing_molecular_graphics 'Olex2 1.3 (Dolomanov et al., 2009)'
_computing_publication_material 'Olex2 1.3 (Dolomanov et al., 2009)'
_computing_structure_refinement 'SHELXL 2018/3 (Sheldrick, 2015)'
_computing_structure_solution 'SHELXT 2018/2 (Sheldrick, 2018)'
_diffrn_ambient_environment N~2~
_diffrn_ambient_temperature 100(2)
_diffrn_detector 'Hybrid Pixel Array Detector'
_diffrn_detector_area_resol_mean 10.0000
_diffrn_detector_type HyPix
_diffrn_measured_fraction_theta_full 0.998
_diffrn_measured_fraction_theta_max 0.937
_diffrn_measurement_details
;
List of Runs (angles in degrees, time in seconds):

  # Type    Start    End  Width  t~exp~   \w     \q     \k     \f   Frames
#--------------------------------------------------------------------------
  1  \w    -79.00  23.00   0.50    0.74    --  -48.77  95.00  82.00  204
  2  \w     -9.00  79.00   0.50    0.74    --   48.77 -95.00 -27.00  176
  3  \w    -79.00 -18.00   0.50    2.94    --  -90.00  95.00  82.00  122
  4  \w   -161.00 -83.00   0.50    2.94    --  -90.00 -95.00 -27.00  156
  5  \w     35.00 105.00   0.50    2.94    --  106.92 -95.00 -27.00  140
  6  \w    -17.00  26.00   0.50    0.74    --  -48.77  19.00-180.00   86
  7  \w   -121.00 -94.00   0.50    0.74    --  -48.77-125.00 150.00   54
  8  \w    -41.00  23.00   0.50    0.74    --  -48.77  38.00-150.00  128
  9  \w     39.00 123.00   0.50    0.74    --   48.77  19.00 -90.00  168
 10  \w     39.00 121.00   0.50    0.74    --   48.77  38.00  60.00  164
 11  \w   -161.00-106.00   0.50    2.94    --  -90.00 -99.00-150.00  110
 12  \w   -161.00-103.00   0.50    2.94    --  -90.00 -57.00   0.00  116
 13  \w   -161.00-103.00   0.50    2.94    --  -90.00 -57.00-120.00  116
 14  \w    -64.00 -27.00   0.50    2.94    --  -90.00  57.00  30.00   74
 15  \w    -66.00 -25.00   0.50    2.94    --  -90.00  57.00 -90.00   82
 16  \w    -68.00 -26.00   0.50    2.94    --  -90.00  57.00  60.00   84
 17  \w   -153.00-117.00   0.50    2.94    --  -90.00 -57.00  90.00   72
 18  \w     74.00 106.00   0.50    2.94    --  106.92-125.00 120.00   64
 19  \w     35.00  60.00   0.50    2.94    --  106.92 -57.00 120.00   50
 20  \w     38.00  69.00   0.50    2.94    --  106.92-125.00 120.00   62
 21  \w     36.00  65.00   0.50    2.94    --  106.92 -57.00-120.00   58
 22  \w     35.00  61.00   0.50    2.94    --  106.92 -57.00  30.00   52
 23  \w     41.00  66.00   0.50    2.94    --  106.92 -57.00-150.00   50
 24  \w     36.00  64.00   0.50    2.94    --  106.92 -57.00   0.00   56
 25  \w     77.00 102.00   0.50    2.94    --  106.92 -99.00  30.00   50
 26  \w     38.00  66.00   0.50    2.94    --  106.92 -57.00  90.00   56
 27  \w     35.00  61.00   0.50    2.94    --  106.92 -57.00-180.00   52
 28  \w    117.00 159.00   0.50    2.94    --  106.92  95.00  82.00   84
;
_diffrn_measurement_device 'four-circle diffractometer'
_diffrn_measurement_device_type 'XtaLAB Synergy, Dualflex, HyPix'
_diffrn_measurement_method '\w scans'
_diffrn_orient_matrix_type 'CrysAlisPro convention (1999,Acta A55,543-557)'
_diffrn_orient_matrix_UB_11 0.0099405000
_diffrn_orient_matrix_UB_12 -0.1513564000
_diffrn_orient_matrix_UB_13 -0.0476186000
_diffrn_orient_matrix_UB_21 -0.0657857000
_diffrn_orient_matrix_UB_22 -0.0801084000
_diffrn_orient_matrix_UB_23 0.0395333000
_diffrn_orient_matrix_UB_31 -0.0565780000
_diffrn_orient_matrix_UB_32 0.0665591000
_diffrn_orient_matrix_UB_33 -0.0605872000
_diffrn_radiation_monochromator mirror
_diffrn_radiation_probe x-ray
_diffrn_radiation_type 'Cu K\a'
_diffrn_radiation_wavelength 1.54184
_diffrn_reflns_av_R_equivalents 0.0345
_diffrn_reflns_av_unetI/netI 0.0276
_diffrn_reflns_Laue_measured_fraction_full 0.998
_diffrn_reflns_Laue_measured_fraction_max 0.937
_diffrn_reflns_limit_h_max 19
_diffrn_reflns_limit_h_min -22
_diffrn_reflns_limit_k_max 10
_diffrn_reflns_limit_k_min -9
_diffrn_reflns_limit_l_max 21
_diffrn_reflns_limit_l_min -22
_diffrn_reflns_number 25450
_diffrn_reflns_point_group_measured_fraction_full 0.998
_diffrn_reflns_point_group_measured_fraction_max 0.937
_diffrn_reflns_theta_full 67.684
_diffrn_reflns_theta_max 77.166
_diffrn_reflns_theta_min 3.445
_diffrn_source 'micro-focus sealed X-ray tube'
_diffrn_source_type 'PhotonJet (Cu) X-ray Source'
_exptl_absorpt_coefficient_mu 0.737
_exptl_absorpt_correction_T_max 1.00000
_exptl_absorpt_correction_T_min 0.71828
_exptl_absorpt_correction_type multi-scan
_exptl_absorpt_process_details
;
CrysAlisPro 1.171.42.54a (Rigaku Oxford Diffraction, 2022)
Empirical absorption correction using spherical harmonics,
implemented in SCALE3 ABSPACK scaling algorithm.
;
_exptl_crystal_colour 'clear yellowish orange'
_exptl_crystal_colour_lustre clear
_exptl_crystal_colour_modifier yellowish
_exptl_crystal_colour_primary orange
_exptl_crystal_density_diffrn 1.328
_exptl_crystal_description plank
_exptl_crystal_F_000 1108
_exptl_crystal_size_max 0.216
_exptl_crystal_size_mid 0.05
_exptl_crystal_size_min 0.026
_refine_diff_density_max 0.884
_refine_diff_density_min -0.383
_refine_diff_density_rms 0.058
_refine_ls_extinction_method none
_refine_ls_goodness_of_fit_ref 1.008
_refine_ls_hydrogen_treatment constr
_refine_ls_matrix_type full
_refine_ls_number_parameters 366
_refine_ls_number_reflns 5234
_refine_ls_number_restraints 57
_refine_ls_restrained_S_all 1.010
_refine_ls_R_factor_all 0.0626
_refine_ls_R_factor_gt 0.0572
_refine_ls_shift/su_max 0.000
_refine_ls_shift/su_mean 0.000
_refine_ls_structure_factor_coef Fsqd
_refine_ls_weighting_details 'w=1/[\s^2^(Fo^2^)+(0.0741P)^2^+2.7393P] where P=(Fo^2^+2Fc^2^)/3'
_refine_ls_weighting_scheme calc
_refine_ls_wR_factor_gt 0.1490
_refine_ls_wR_factor_ref 0.1535
_reflns_Friedel_coverage 0.000
_reflns_number_gt 4689
_reflns_number_total 5234
_reflns_threshold_expression 'I > 2\s(I)'
_cod_data_source_file d2sc05377b2.cif
_cod_data_source_block 1jg1r_auto
_cod_depositor_comments 'Adding full bibliography for 1568166.cif.'
_cod_original_formula_sum 'C33.50 H28 O6'
_cod_database_code 1568166
_shelx_shelxl_version_number 2018/3
_chemical_oxdiff_formula C30H24O6
_chemical_oxdiff_usercomment 'from toluene'
_shelx_space_group_comment
;
The symmetry employed for this shelxl refinement is uniquely defined
by the following loop, which should always be used as a source of
symmetry information in preference to the above space-group names.
They are only intended as comments.
;
_reflns_odcompleteness_completeness 100.00
_reflns_odcompleteness_iscentric 1
_reflns_odcompleteness_theta 66.97
_olex2_refinement_description
;
1. Fixed Uiso
 At 1.2 times of:
  All C(H) groups, All C(H,H) groups
 At 1.5 times of:
  All C(H,H,H) groups, All O(H) groups
2. Shared sites
{C21A, C21B}
3. Uiso/Uaniso restraints and constraints
C21A \\sim C21B \\sim C22 \\sim C23 \\sim C24B: within 2A with sigma of 0.04
and sigma for terminal atoms of 0.08 within 2A
Uanis(C21A) = Uanis(C21B)
4. Rigid body (RIGU) restrains
 C21A, C21B, C22, C23, C24B
 with sigma for 1-2 distances of 0.004 and sigma for 1-3 distances of 0.004
5. Others
 Fixed Sof: C21A(0.5) H21A(0.5) C21B(0.5) C24B(0.5) H24A(0.5) H24B(0.5)
 H24C(0.5)
6.a Ternary CH refined with riding coordinates:
 C11(H11), C11'(H11'), C12(H12)
6.b Secondary CH2 refined with riding coordinates:
 C15(H15A,H15B)
6.c Aromatic/amide H refined with riding coordinates:
 C5(H5), C5'(H5'), C6(H6), C6'(H6'), C7(H7), C7'(H7'), C8(H8), C8'(H8'),
 C12'(H12'), C22(H22), C23(H23), C21A(H21A)
6.d Idealised Me refined as rotating group:
 C14(H14A,H14B,H14C), C14'(H14D,H14E,H14F), C15'(H15C,H15D,H15E), C24B(H24A,
 H24B,H24C)
6.e Idealised tetrahedral OH refined as rotating group:
 O4'(H4')
;
_olex2_submission_special_instructions 'No special instructions were received'
_oxdiff_exptl_absorpt_empirical_details
;
Empirical correction (ABSPACK) includes:
- Absorption correction using spherical harmonics
- Frame scaling
;
_oxdiff_exptl_absorpt_empirical_full_max 1.280
_oxdiff_exptl_absorpt_empirical_full_min 0.651

loop_
_space_group_symop_operation_xyz
'x, y, z'
'-x+1/2, y+1/2, -z+1/2'
'-x, -y, -z'
'x-1/2, -y-1/2, z-1/2'

loop_
_atom_site_label
_atom_site_type_symbol
_atom_site_fract_x
_atom_site_fract_y
_atom_site_fract_z
_atom_site_U_iso_or_equiv
_atom_site_adp_type
_atom_site_occupancy
_atom_site_site_symmetry_order
_atom_site_calc_flag
_atom_site_refinement_flags_posn
_atom_site_refinement_flags_adp
_atom_site_refinement_flags_occupancy
_atom_site_disorder_assembly
_atom_site_disorder_group
O1 O 0.59340(8) 0.11064(18) 0.79142(9) 0.0352(4) Uani 1 1 d . . . . .
O1' O 0.68030(8) 0.94162(19) 0.60222(9) 0.0365(4) Uani 1 1 d . . . . .
C1 C 0.54037(11) 0.2020(2) 0.78089(10) 0.0250(4) Uani 1 1 d . . . . .
C1' C 0.62413(11) 0.8666(2) 0.61651(10) 0.0267(4) Uani 1 1 d . . . . .
O2 O 0.62672(7) 0.40956(15) 0.75260(8) 0.0249(3) Uani 1 1 d . . . . .
C2 C 0.55306(10) 0.3715(2) 0.75824(10) 0.0225(4) Uani 1 1 d . . . . .
C2' C 0.62782(10) 0.6940(2) 0.64606(10) 0.0240(4) Uani 1 1 d . . . . .
O3' O 0.57117(8) 0.51490(18) 0.54845(8) 0.0314(3) Uani 1 1 d . . . . .
C3 C 0.49582(10) 0.4752(2) 0.74508(10) 0.0226(4) Uani 1 1 d . . . . .
C3' C 0.56592(11) 0.6064(2) 0.59997(10) 0.0234(4) Uani 1 1 d . . . . .
O4 O 0.36735(8) 0.53251(17) 0.76156(9) 0.0325(3) Uani 1 1 d . . . . .
O4' O 0.42860(7) 0.56898(16) 0.60766(7) 0.0252(3) Uani 1 1 d . . . . .
H4' H 0.428641 0.558237 0.560752 0.038 Uiso 1 1 calc R U . . .
C4 C 0.41736(11) 0.4312(2) 0.76042(10) 0.0246(4) Uani 1 1 d . . . . .
C4' C 0.49149(10) 0.6593(2) 0.63236(10) 0.0227(4) Uani 1 1 d . . . . .
C5 C 0.32631(11) 0.2106(3) 0.78377(11) 0.0293(4) Uani 1 1 d . . . . .
H5 H 0.285823 0.284499 0.776663 0.035 Uiso 1 1 calc R U . . .
C5' C 0.41051(12) 0.9031(2) 0.60664(11) 0.0281(4) Uani 1 1 d . . . . .
H5' H 0.367042 0.837442 0.610588 0.034 Uiso 1 1 calc R U . . .
C6 C 0.31105(12) 0.0526(3) 0.80067(12) 0.0318(5) Uani 1 1 d . . . . .
H6 H 0.260090 0.017938 0.803906 0.038 Uiso 1 1 calc R U . . .
C6' C 0.40223(13) 1.0653(3) 0.59272(12) 0.0327(5) Uani 1 1 d . . . . .
H6' H 0.352894 1.110305 0.587614 0.039 Uiso 1 1 calc R U . . .
C7 C 0.37008(12) -0.0549(3) 0.81285(12) 0.0316(4) Uani 1 1 d . . . . .
H7 H 0.359503 -0.162846 0.824642 0.038 Uiso 1 1 calc R U . . .
C7' C 0.46540(13) 1.1623(2) 0.58616(11) 0.0336(5) Uani 1 1 d . . . . .
H7' H 0.459094 1.273076 0.576514 0.040 Uiso 1 1 calc R U . . .
C8 C 0.44458(12) -0.0048(2) 0.80782(11) 0.0277(4) Uani 1 1 d . . . . .
H8 H 0.484931 -0.077952 0.817550 0.033 Uiso 1 1 calc R U . . .
C8' C 0.53714(13) 1.0980(2) 0.59366(11) 0.0311(4) Uani 1 1 d . . . . .
H8' H 0.580275 1.164271 0.588855 0.037 Uiso 1 1 calc R U . . .
C9 C 0.46041(11) 0.1521(2) 0.78858(10) 0.0242(4) Uani 1 1 d . . . . .
C9' C 0.54655(11) 0.9349(2) 0.60836(10) 0.0260(4) Uani 1 1 d . . . . .
C10 C 0.40083(11) 0.2610(2) 0.77721(10) 0.0248(4) Uani 1 1 d . . . . .
C10' C 0.48284(11) 0.8372(2) 0.61481(10) 0.0243(4) Uani 1 1 d . . . . .
C11 C 0.50991(10) 0.6420(2) 0.71858(10) 0.0222(4) Uani 1 1 d . . . . .
H11 H 0.478476 0.718788 0.746749 0.027 Uiso 1 1 calc R U . . .
C11' C 0.70975(11) 0.6239(3) 0.65304(11) 0.0308(5) Uani 1 1 d . . . . .
H11' H 0.745434 0.708354 0.636680 0.037 Uiso 1 1 calc R U . . .
C12 C 0.59481(10) 0.6914(2) 0.72654(10) 0.0218(4) Uani 1 1 d . . . . .
H12 H 0.599009 0.800231 0.749293 0.026 Uiso 1 1 calc R U . . .
C12' C 0.72252(12) 0.4794(3) 0.60731(12) 0.0339(5) Uani 1 1 d . . . . .
H12' H 0.707441 0.380745 0.628144 0.041 Uiso 1 1 calc R U . . .
C13 C 0.64647(10) 0.5763(2) 0.77153(10) 0.0232(4) Uani 1 1 d . . . . .
C13' C 0.75291(14) 0.4727(3) 0.53999(14) 0.0451(6) Uani 1 1 d . . . . .
C14 C 0.64356(11) 0.5963(3) 0.85601(11) 0.0284(4) Uani 1 1 d . . . . .
H14A H 0.591871 0.576032 0.871402 0.043 Uiso 1 1 calc R U . . .
H14B H 0.658458 0.705292 0.869965 0.043 Uiso 1 1 calc R U . . .
H14C H 0.678462 0.520458 0.881257 0.043 Uiso 1 1 calc R U . . .
C14' C 0.7808(3) 0.6155(5) 0.4999(2) 0.1110(19) Uani 1 1 d . . . . .
H14D H 0.771792 0.711275 0.529774 0.167 Uiso 1 1 calc R U . . .
H14E H 0.753613 0.624949 0.450820 0.167 Uiso 1 1 calc R U . . .
H14F H 0.835187 0.604377 0.492726 0.167 Uiso 1 1 calc R U . . .
C15 C 0.72361(10) 0.6005(2) 0.73877(11) 0.0257(4) Uani 1 1 d . . . . .
H15A H 0.756262 0.506284 0.749027 0.031 Uiso 1 1 calc R U . . .
H15B H 0.748959 0.695444 0.761420 0.031 Uiso 1 1 calc R U . . .
C15' C 0.75671(14) 0.3211(4) 0.49805(14) 0.0478(6) Uani 1 1 d . . . . .
H15C H 0.809837 0.294020 0.490689 0.072 Uiso 1 1 calc R U . . .
H15D H 0.729680 0.332682 0.449014 0.072 Uiso 1 1 calc R U . . .
H15E H 0.733131 0.236062 0.526610 0.072 Uiso 1 1 calc R U . . .
C22 C 0.4457(2) 0.4198(6) 0.95875(16) 0.0811(12) Uani 1 1 d . U . . .
H22 H 0.407507 0.364657 0.929838 0.097 Uiso 1 1 calc R U . . .
C23 C 0.4438(2) 0.5820(6) 0.9632(2) 0.0801(10) Uani 1 1 d . U . . .
H23 H 0.404205 0.638831 0.937040 0.096 Uiso 1 1 calc R U . A 1
C21A C 0.4976(3) 0.6635(5) 1.00430(19) 0.0859(12) Uani 0.5 1 d . U P B 1
H21A H 0.495913 0.776521 1.007290 0.103 Uiso 0.5 1 calc R U P B 1
C21B C 0.4976(3) 0.6635(5) 1.00430(19) 0.0859(12) Uani 0.5 1 d . U P B 2
C24B C 0.4993(11) 0.8504(12) 1.0064(6) 0.188(7) Uani 0.5 1 d . U P B 2
H24A H 0.512507 0.891352 0.957161 0.281 Uiso 0.5 1 calc R U P B 2
H24B H 0.537186 0.886121 1.044764 0.281 Uiso 0.5 1 calc R U P B 2
H24C H 0.449254 0.890652 1.018662 0.281 Uiso 0.5 1 calc R U P B 2

loop_
_atom_site_aniso_label
_atom_site_aniso_U_11
_atom_site_aniso_U_22
_atom_site_aniso_U_33
_atom_site_aniso_U_23
_atom_site_aniso_U_13
_atom_site_aniso_U_12
O1 0.0294(7) 0.0263(7) 0.0498(9) 0.0060(7) 0.0005(6) 0.0056(6)
O1' 0.0324(8) 0.0358(8) 0.0409(8) 0.0039(7) -0.0033(6) -0.0083(6)
C1 0.0277(9) 0.0235(9) 0.0237(9) -0.0020(7) -0.0011(7) 0.0029(8)
C1' 0.0313(10) 0.0281(10) 0.0203(9) -0.0018(7) -0.0031(7) -0.0044(8)
O2 0.0221(6) 0.0214(7) 0.0311(7) -0.0016(5) -0.0013(5) 0.0014(5)
C2 0.0221(8) 0.0242(9) 0.0211(8) -0.0028(7) -0.0015(7) 0.0016(7)
C2' 0.0240(9) 0.0265(10) 0.0212(9) -0.0015(7) -0.0018(7) 0.0006(7)
O3' 0.0298(7) 0.0368(8) 0.0268(7) -0.0103(6) -0.0070(5) 0.0064(6)
C3 0.0255(9) 0.0209(9) 0.0213(9) -0.0014(7) -0.0015(7) 0.0007(7)
C3' 0.0265(9) 0.0231(9) 0.0199(8) 0.0018(7) -0.0041(7) 0.0027(7)
O4 0.0250(7) 0.0277(7) 0.0448(8) 0.0030(6) 0.0011(6) 0.0045(6)
O4' 0.0246(6) 0.0240(7) 0.0263(7) -0.0025(5) -0.0053(5) -0.0004(5)
C4 0.0251(9) 0.0251(10) 0.0234(9) -0.0001(7) -0.0010(7) 0.0030(8)
C4' 0.0229(9) 0.0208(9) 0.0240(9) -0.0019(7) -0.0046(7) 0.0013(7)
C5 0.0264(10) 0.0309(11) 0.0306(10) 0.0010(8) 0.0000(8) -0.0002(8)
C5' 0.0328(10) 0.0241(10) 0.0270(10) -0.0002(8) -0.0028(8) 0.0042(8)
C6 0.0294(10) 0.0337(11) 0.0324(10) -0.0021(9) 0.0018(8) -0.0057(9)
C6' 0.0406(11) 0.0281(10) 0.0290(10) -0.0005(8) -0.0038(8) 0.0092(9)
C7 0.0380(11) 0.0247(10) 0.0322(10) -0.0024(8) 0.0035(8) -0.0046(9)
C7' 0.0519(13) 0.0216(10) 0.0268(10) 0.0013(8) -0.0049(9) 0.0032(9)
C8 0.0326(10) 0.0235(10) 0.0270(9) -0.0033(8) 0.0014(8) 0.0011(8)
C8' 0.0441(12) 0.0249(10) 0.0237(9) 0.0000(8) -0.0037(8) -0.0031(9)
C9 0.0285(9) 0.0238(9) 0.0203(8) -0.0029(7) 0.0002(7) 0.0001(8)
C9' 0.0339(10) 0.0240(9) 0.0197(9) -0.0007(7) -0.0031(7) -0.0002(8)
C10 0.0261(9) 0.0246(10) 0.0235(9) -0.0015(7) -0.0010(7) -0.0001(7)
C10' 0.0306(10) 0.0229(9) 0.0188(8) -0.0015(7) -0.0037(7) 0.0016(8)
C11 0.0233(9) 0.0199(9) 0.0232(9) -0.0013(7) -0.0017(7) 0.0025(7)
C11' 0.0254(9) 0.0428(12) 0.0240(9) -0.0002(9) -0.0017(7) 0.0052(9)
C12 0.0238(9) 0.0216(9) 0.0198(8) -0.0014(7) -0.0020(7) 0.0011(7)
C12' 0.0293(10) 0.0387(12) 0.0334(11) 0.0010(9) -0.0030(8) 0.0029(9)
C13 0.0242(9) 0.0213(9) 0.0236(9) -0.0019(7) -0.0042(7) -0.0001(7)
C13' 0.0442(13) 0.0548(15) 0.0369(12) 0.0054(11) 0.0087(10) 0.0110(12)
C14 0.0286(10) 0.0339(11) 0.0223(9) 0.0001(8) -0.0027(7) 0.0008(8)
C14' 0.199(5) 0.060(2) 0.082(3) -0.0107(19) 0.086(3) -0.023(3)
C15 0.0229(9) 0.0294(10) 0.0243(9) -0.0007(8) -0.0034(7) 0.0014(8)
C15' 0.0418(13) 0.0677(18) 0.0336(12) -0.0031(12) -0.0026(10) 0.0064(12)
C22 0.087(2) 0.128(3) 0.0295(14) -0.0085(18) 0.0119(15) -0.053(2)
C23 0.075(2) 0.110(3) 0.0551(19) -0.004(2) 0.0013(16) 0.015(2)
C21A 0.146(4) 0.075(2) 0.0378(16) -0.0078(16) 0.0122(19) -0.011(2)
C21B 0.146(4) 0.075(2) 0.0378(16) -0.0078(16) 0.0122(19) -0.011(2)
C24B 0.40(2) 0.073(5) 0.083(7) -0.002(5) -0.075(10) -0.004(9)

loop_
_atom_type_symbol
_atom_type_description
_atom_type_scat_dispersion_real
_atom_type_scat_dispersion_imag
_atom_type_scat_source
C C 0.0181 0.0091 'International Tables Vol C Tables 4.2.6.8 and 6.1.1.4'
H H 0.0000 0.0000 'International Tables Vol C Tables 4.2.6.8 and 6.1.1.4'
O O 0.0492 0.0322 'International Tables Vol C Tables 4.2.6.8 and 6.1.1.4'

loop_
_citation_id
_citation_doi
_citation_year
1 10.26434/chemrxiv-2022-tlczl 2022

loop_
_geom_angle_atom_site_label_1
_geom_angle_atom_site_label_2
_geom_angle_atom_site_label_3
_geom_angle
_geom_angle_site_symmetry_1
_geom_angle_site_symmetry_3
_geom_angle_publ_flag
O1 C1 C2 121.00(18) . . ?
O1 C1 C9 122.42(18) . . ?
C9 C1 C2 116.57(16) . . ?
O1' C1' C2' 122.54(18) . . ?
O1' C1' C9' 122.63(19) . . ?
C9' C1' C2' 114.82(16) . . ?
C2 O2 C13 115.22(14) . . ?
O2 C2 C1 113.73(15) . . ?
C3 C2 C1 122.67(17) . . ?
C3 C2 O2 123.60(18) . . ?
C1' C2' C11' 113.90(16) . . ?
C1' C2' C12 108.24(15) . . ?
C3' C2' C1' 104.54(14) . . ?
C3' C2' C11' 120.00(16) . . ?
C3' C2' C12 101.35(14) . . ?
C11' C2' C12 107.69(14) . . ?
C2 C3 C4 120.77(17) . . ?
C2 C3 C11 121.54(17) . . ?
C4 C3 C11 117.61(16) . . ?
C2' C3' C4' 105.38(15) . . ?
O3' C3' C2' 129.72(18) . . ?
O3' C3' C4' 124.90(17) . . ?
C4' O4' H4' 109.5 . . ?
C3 C4 C10 118.19(16) . . ?
O4 C4 C3 120.96(18) . . ?
O4 C4 C10 120.81(18) . . ?
C3' C4' C10' 106.60(15) . . ?
C3' C4' C11 101.60(14) . . ?
O4' C4' C3' 114.16(15) . . ?
O4' C4' C10' 113.19(14) . . ?
O4' C4' C11 112.64(15) . . ?
C10' C4' C11 107.80(14) . . ?
C6 C5 H5 119.9 . . ?
C6 C5 C10 120.12(19) . . ?
C10 C5 H5 119.9 . . ?
C6' C5' H5' 120.1 . . ?
C6' C5' C10' 119.7(2) . . ?
C10' C5' H5' 120.1 . . ?
C5 C6 H6 119.9 . . ?
C7 C6 C5 120.13(19) . . ?
C7 C6 H6 119.9 . . ?
C5' C6' H6' 119.7 . . ?
C5' C6' C7' 120.7(2) . . ?
C7' C6' H6' 119.7 . . ?
C6 C7 H7 120.0 . . ?
C6 C7 C8 120.1(2) . . ?
C8 C7 H7 120.0 . . ?
C6' C7' H7' 120.0 . . ?
C8' C7' C6' 120.02(19) . . ?
C8' C7' H7' 120.0 . . ?
C7 C8 H8 119.9 . . ?
C7 C8 C9 120.27(19) . . ?
C9 C8 H8 119.9 . . ?
C7' C8' H8' 120.0 . . ?
C7' C8' C9' 120.1(2) . . ?
C9' C8' H8' 120.0 . . ?
C8 C9 C1 119.47(17) . . ?
C8 C9 C10 119.60(18) . . ?
C10 C9 C1 120.92(18) . . ?
C8' C9' C1' 119.70(18) . . ?
C8' C9' C10' 119.85(19) . . ?
C10' C9' C1' 120.45(17) . . ?
C5 C10 C4 120.17(17) . . ?
C5 C10 C9 119.76(18) . . ?
C9 C10 C4 120.05(17) . . ?
C5' C10' C4' 119.37(17) . . ?
C5' C10' C9' 119.68(18) . . ?
C9' C10' C4' 120.94(17) . . ?
C3 C11 C4' 111.45(15) . . ?
C3 C11 H11 109.8 . . ?
C3 C11 C12 113.12(15) . . ?
C4' C11 H11 109.8 . . ?
C12 C11 C4' 102.74(14) . . ?
C12 C11 H11 109.8 . . ?
C2' C11' H11' 107.7 . . ?
C12' C11' C2' 115.34(16) . . ?
C12' C11' H11' 107.7 . . ?
C12' C11' C15 114.62(18) . . ?
C15 C11' C2' 103.27(15) . . ?
C15 C11' H11' 107.7 . . ?
C2' C12 H12 109.4 . . ?
C11 C12 C2' 108.52(14) . . ?
C11 C12 H12 109.4 . . ?
C13 C12 C2' 104.41(15) . . ?
C13 C12 C11 115.39(15) . . ?
C13 C12 H12 109.4 . . ?
C11' C12' H12' 116.4 . . ?
C13' C12' C11' 127.2(2) . . ?
C13' C12' H12' 116.4 . . ?
O2 C13 C12 110.46(14) . . ?
O2 C13 C14 108.21(15) . . ?
O2 C13 C15 104.19(15) . . ?
C14 C13 C12 113.75(16) . . ?
C14 C13 C15 115.99(15) . . ?
C15 C13 C12 103.78(15) . . ?
C12' C13' C14' 123.4(3) . . ?
C12' C13' C15' 121.3(2) . . ?
C15' C13' C14' 115.2(2) . . ?
C13 C14 H14A 109.5 . . ?
C13 C14 H14B 109.5 . . ?
C13 C14 H14C 109.5 . . ?
H14A C14 H14B 109.5 . . ?
H14A C14 H14C 109.5 . . ?
H14B C14 H14C 109.5 . . ?
C13' C14' H14D 109.5 . . ?
C13' C14' H14E 109.5 . . ?
C13' C14' H14F 109.5 . . ?
H14D C14' H14E 109.5 . . ?
H14D C14' H14F 109.5 . . ?
H14E C14' H14F 109.5 . . ?
C11' C15 H15A 110.3 . . ?
C11' C15 H15B 110.3 . . ?
C13 C15 C11' 106.99(15) . . ?
C13 C15 H15A 110.3 . . ?
C13 C15 H15B 110.3 . . ?
H15A C15 H15B 108.6 . . ?
C13' C15' H15C 109.5 . . ?
C13' C15' H15D 109.5 . . ?
C13' C15' H15E 109.5 . . ?
H15C C15' H15D 109.5 . . ?
H15C C15' H15E 109.5 . . ?
H15D C15' H15E 109.5 . . ?
C23 C22 H22 119.9 . . ?
C23 C22 C21A 120.2(3) . 3_667 ?
C21A C22 H22 119.9 3_667 . ?
C22 C23 H23 119.5 . . ?
C21A C23 C22 121.0(4) . . ?
C21A C23 H23 119.5 . . ?
C21B C23 C22 121.0(4) . . ?
C22 C21A H21A 120.6 3_667 . ?
C23 C21A C22 118.8(4) . 3_667 ?
C23 C21A H21A 120.6 . . ?
C22 C21B C24B 119.2(7) 3_667 . ?
C23 C21B C22 118.8(4) . 3_667 ?
C23 C21B C24B 121.9(7) . . ?
C21B C24B H24A 109.5 . . ?
C21B C24B H24B 109.5 . . ?
C21B C24B H24C 109.5 . . ?
H24A C24B H24B 109.5 . . ?
H24A C24B H24C 109.5 . . ?
H24B C24B H24C 109.5 . . ?

loop_
_geom_bond_atom_site_label_1
_geom_bond_atom_site_label_2
_geom_bond_distance
_geom_bond_site_symmetry_2
_geom_bond_publ_flag
O1 C1 1.218(2) . ?
O1' C1' 1.212(2) . ?
C1 C2 1.497(3) . ?
C1 C9 1.485(3) . ?
C1' C2' 1.540(3) . ?
C1' C9' 1.486(3) . ?
O2 C2 1.348(2) . ?
O2 C13 1.476(2) . ?
C2 C3 1.346(3) . ?
C2' C3' 1.524(3) . ?
C2' C11' 1.561(3) . ?
C2' C12 1.572(3) . ?
O3' C3' 1.203(2) . ?
C3 C4 1.472(3) . ?
C3 C11 1.501(3) . ?
C3' C4' 1.526(3) . ?
O4 C4 1.226(2) . ?
O4' H4' 0.8400 . ?
O4' C4' 1.398(2) . ?
C4 C10 1.490(3) . ?
C4' C10' 1.530(3) . ?
C4' C11 1.561(2) . ?
C5 H5 0.9500 . ?
C5 C6 1.388(3) . ?
C5 C10 1.392(3) . ?
C5' H5' 0.9500 . ?
C5' C6' 1.389(3) . ?
C5' C10' 1.393(3) . ?
C6 H6 0.9500 . ?
C6 C7 1.387(3) . ?
C6' H6' 0.9500 . ?
C6' C7' 1.390(3) . ?
C7 H7 0.9500 . ?
C7 C8 1.388(3) . ?
C7' H7' 0.9500 . ?
C7' C8' 1.378(3) . ?
C8 H8 0.9500 . ?
C8 C9 1.391(3) . ?
C8' H8' 0.9500 . ?
C8' C9' 1.401(3) . ?
C9 C10 1.401(3) . ?
C9' C10' 1.401(3) . ?
C11 H11 1.0000 . ?
C11 C12 1.555(2) . ?
C11' H11' 1.0000 . ?
C11' C12' 1.483(3) . ?
C11' C15 1.547(3) . ?
C12 H12 1.0000 . ?
C12 C13 1.529(2) . ?
C12' H12' 0.9500 . ?
C12' C13' 1.337(3) . ?
C13 C14 1.517(3) . ?
C13 C15 1.520(3) . ?
C13' C14' 1.490(4) . ?
C13' C15' 1.477(4) . ?
C14 H14A 0.9800 . ?
C14 H14B 0.9800 . ?
C14 H14C 0.9800 . ?
C14' H14D 0.9800 . ?
C14' H14E 0.9800 . ?
C14' H14F 0.9800 . ?
C15 H15A 0.9900 . ?
C15 H15B 0.9900 . ?
C15' H15C 0.9800 . ?
C15' H15D 0.9800 . ?
C15' H15E 0.9800 . ?
C22 H22 0.9500 . ?
C22 C23 1.362(6) . ?
C22 C21A 1.363(6) 3_667 ?
C23 H23 0.9500 . ?
C23 C21A 1.357(6) . ?
C23 C21B 1.357(6) . ?
C21A H21A 0.9500 . ?
C21B C24B 1.568(11) . ?
C24B H24A 0.9800 . ?
C24B H24B 0.9800 . ?
C24B H24C 0.9800 . ?

loop_
_geom_torsion_atom_site_label_1
_geom_torsion_atom_site_label_2
_geom_torsion_atom_site_label_3
_geom_torsion_atom_site_label_4
_geom_torsion
_geom_torsion_site_symmetry_1
_geom_torsion_site_symmetry_2
_geom_torsion_site_symmetry_3
_geom_torsion_site_symmetry_4
_geom_torsion_publ_flag
O1 C1 C2 O2 -1.1(3) . . . . ?
O1 C1 C2 C3 179.03(18) . . . . ?
O1 C1 C9 C8 -0.6(3) . . . . ?
O1 C1 C9 C10 178.98(18) . . . . ?
O1' C1' C2' C3' -134.85(19) . . . . ?
O1' C1' C2' C11' -2.0(3) . . . . ?
O1' C1' C2' C12 117.7(2) . . . . ?
O1' C1' C9' C8' -9.0(3) . . . . ?
O1' C1' C9' C10' 170.55(18) . . . . ?
C1 C2 C3 C4 6.7(3) . . . . ?
C1 C2 C3 C11 -176.79(16) . . . . ?
C1 C9 C10 C4 -2.7(3) . . . . ?
C1 C9 C10 C5 179.13(17) . . . . ?
C1' C2' C3' O3' 104.2(2) . . . . ?
C1' C2' C3' C4' -75.48(17) . . . . ?
C1' C2' C11' C12' -119.9(2) . . . . ?
C1' C2' C11' C15 114.26(18) . . . . ?
C1' C2' C12 C11 96.01(17) . . . . ?
C1' C2' C12 C13 -140.42(15) . . . . ?
C1' C9' C10' C4' 1.6(3) . . . . ?
C1' C9' C10' C5' -179.69(17) . . . . ?
O2 C2 C3 C4 -173.09(16) . . . . ?
O2 C2 C3 C11 3.4(3) . . . . ?
O2 C13 C15 C11' 77.46(18) . . . . ?
C2 C1 C9 C8 178.55(17) . . . . ?
C2 C1 C9 C10 -1.9(3) . . . . ?
C2 O2 C13 C12 -52.6(2) . . . . ?
C2 O2 C13 C14 72.50(18) . . . . ?
C2 O2 C13 C15 -163.51(15) . . . . ?
C2 C3 C4 O4 166.81(18) . . . . ?
C2 C3 C4 C10 -11.1(3) . . . . ?
C2 C3 C11 C4' 101.7(2) . . . . ?
C2 C3 C11 C12 -13.5(2) . . . . ?
C2' C1' C9' C8' 169.79(17) . . . . ?
C2' C1' C9' C10' -10.6(2) . . . . ?
C2' C3' C4' O4' -168.10(15) . . . . ?
C2' C3' C4' C10' 66.17(17) . . . . ?
C2' C3' C4' C11 -46.58(18) . . . . ?
C2' C11' C12' C13' 97.6(3) . . . . ?
C2' C11' C15 C13 26.9(2) . . . . ?
C2' C12 C13 O2 -78.04(17) . . . . ?
C2' C12 C13 C14 160.05(16) . . . . ?
C2' C12 C13 C15 33.12(18) . . . . ?
O3' C3' C4' O4' 12.2(3) . . . . ?
O3' C3' C4' C10' -113.5(2) . . . . ?
O3' C3' C4' C11 133.75(19) . . . . ?
C3 C4 C10 C5 -172.82(17) . . . . ?
C3 C4 C10 C9 9.0(3) . . . . ?
C3 C11 C12 C2' 106.58(17) . . . . ?
C3 C11 C12 C13 -10.1(2) . . . . ?
C3' C2' C11' C12' 5.0(3) . . . . ?
C3' C2' C11' C15 -120.78(18) . . . . ?
C3' C2' C12 C11 -13.61(19) . . . . ?
C3' C2' C12 C13 109.96(15) . . . . ?
C3' C4' C10' C5' 152.04(17) . . . . ?
C3' C4' C10' C9' -29.3(2) . . . . ?
C3' C4' C11 C3 -85.77(17) . . . . ?
C3' C4' C11 C12 35.65(17) . . . . ?
O4 C4 C10 C5 9.3(3) . . . . ?
O4 C4 C10 C9 -168.89(18) . . . . ?
O4' C4' C10' C5' 25.7(2) . . . . ?
O4' C4' C10' C9' -155.57(16) . . . . ?
O4' C4' C11 C3 36.8(2) . . . . ?
O4' C4' C11 C12 158.22(15) . . . . ?
C4 C3 C11 C4' -81.75(19) . . . . ?
C4 C3 C11 C12 163.08(15) . . . . ?
C4' C11 C12 C2' -13.70(18) . . . . ?
C4' C11 C12 C13 -130.41(16) . . . . ?
C5 C6 C7 C8 -0.3(3) . . . . ?
C5' C6' C7' C8' -0.1(3) . . . . ?
C6 C5 C10 C4 -178.90(18) . . . . ?
C6 C5 C10 C9 -0.7(3) . . . . ?
C6 C7 C8 C9 -1.7(3) . . . . ?
C6' C5' C10' C4' 178.28(18) . . . . ?
C6' C5' C10' C9' -0.4(3) . . . . ?
C6' C7' C8' C9' -0.4(3) . . . . ?
C7 C8 C9 C1 -177.89(18) . . . . ?
C7 C8 C9 C10 2.5(3) . . . . ?
C7' C8' C9' C1' -179.88(18) . . . . ?
C7' C8' C9' C10' 0.5(3) . . . . ?
C8 C9 C10 C4 176.89(17) . . . . ?
C8 C9 C10 C5 -1.3(3) . . . . ?
C8' C9' C10' C4' -178.80(17) . . . . ?
C8' C9' C10' C5' -0.1(3) . . . . ?
C9 C1 C2 O2 179.69(15) . . . . ?
C9 C1 C2 C3 -0.1(3) . . . . ?
C9' C1' C2' C3' 46.3(2) . . . . ?
C9' C1' C2' C11' 179.15(15) . . . . ?
C9' C1' C2' C12 -61.11(19) . . . . ?
C10 C5 C6 C7 1.5(3) . . . . ?
C10' C4' C11 C3 162.38(15) . . . . ?
C10' C4' C11 C12 -76.19(17) . . . . ?
C10' C5' C6' C7' 0.6(3) . . . . ?
C11 C3 C4 O4 -9.8(3) . . . . ?
C11 C3 C4 C10 172.30(16) . . . . ?
C11 C4' C10' C5' -99.54(19) . . . . ?
C11 C4' C10' C9' 79.2(2) . . . . ?
C11 C12 C13 O2 41.0(2) . . . . ?
C11 C12 C13 C14 -80.9(2) . . . . ?
C11 C12 C13 C15 152.13(15) . . . . ?
C11' C2' C3' O3' -25.1(3) . . . . ?
C11' C2' C3' C4' 155.25(16) . . . . ?
C11' C2' C12 C11 -140.42(16) . . . . ?
C11' C2' C12 C13 -16.9(2) . . . . ?
C11' C12' C13' C14' 1.1(5) . . . . ?
C11' C12' C13' C15' -175.1(2) . . . . ?
C12 C2' C3' O3' -143.4(2) . . . . ?
C12 C2' C3' C4' 36.97(18) . . . . ?
C12 C2' C11' C12' 120.05(19) . . . . ?
C12 C2' C11' C15 -5.8(2) . . . . ?
C12 C13 C15 C11' -38.2(2) . . . . ?
C12' C11' C15 C13 -99.4(2) . . . . ?
C13 O2 C2 C1 -148.08(15) . . . . ?
C13 O2 C2 C3 31.7(2) . . . . ?
C14 C13 C15 C11' -163.73(17) . . . . ?
C15 C11' C12' C13' -142.6(2) . . . . ?
C22 C23 C21A C22 0.2(6) . . . 3_667 ?
C22 C23 C21B C22 0.2(6) . . . 3_667 ?
C22 C23 C21B C24B 176.4(8) . . . . ?
C21A C22 C23 C21A -0.2(6) 3_667 . . . ?
